data_2242450
loop_
_publ_author_name
'Zainuri, Dian Alwani'
'Razak, Ibrahim Abdul'
'Arshad, Suhana'

_publ_section_title
;
 The effect of the fused-ring substituent on anthracene chalcones: crystal
 structural and DFT studies of
 1-(anthracen-9-yl)-3-(naphthalen-2-yl)prop-2-en-1-one and
 1-(anthracen-9-yl)-3-(pyren-1-yl)prop-2-en-1-one
;
_journal_issue 5
_journal_name_full 'Acta Crystallographica Section E'
_journal_page_first 650
_journal_page_last 655
_journal_paper_doi 10.1107/S2056989018005467
_journal_volume 74
_journal_year 2018
_chemical_formula_iupac 'C33 H20 O'
_chemical_formula_moiety 'C33 H20 O'
_chemical_formula_sum 'C33 H20 O'
_chemical_formula_weight 432.49
_chemical_name_systematic
;
1-(Anthracen-9-yl)-3-(pyren-1-yl)prop-2-en-1-one
;
_space_group_crystal_system monoclinic
_space_group_IT_number 14
_space_group_name_Hall '-P 2ybc'
_space_group_name_H-M_alt 'P 1 21/c 1'
_symmetry_space_group_name_Hall '-P 2ybc'
_symmetry_space_group_name_H-M 'P 1 21/c 1'
_atom_sites_solution_hydrogens geom
_audit_creation_method SHELXL-2013
_cell_angle_alpha 90
_cell_angle_beta 107.929(5)
_cell_angle_gamma 90
_cell_formula_units_Z 4
_cell_length_a 17.118(5)
_cell_length_b 12.310(4)
_cell_length_c 11.152(3)
_cell_measurement_reflns_used 5604
_cell_measurement_temperature 296(2)
_cell_measurement_theta_max 23.65
_cell_measurement_theta_min 2.50
_cell_volume 2235.9(11)
_computing_cell_refinement
;
SAINT (Bruker, 2009)
;
_computing_data_collection
;
APEX2 (Bruker, 2009)
;
_computing_data_reduction
;
SAINT (Bruker, 2009)
;
_computing_molecular_graphics
;
SHELXTL (Sheldrick, 2008)
;
_computing_publication_material
;
SHELXTL (Sheldrick, 2008) and PLATON (Spek, 2009)
;
_computing_structure_refinement
;
SHELXL2013 (Sheldrick, 2015)
;
_computing_structure_solution
;
SHELXTL (Sheldrick, 2008)
;
_diffrn_ambient_temperature 296(2)
_diffrn_measured_fraction_theta_full 1.000
_diffrn_measured_fraction_theta_max 1.000
_diffrn_measurement_device_type
;
Bruker SMART APEXII Duo CCD area-detector
;
_diffrn_measurement_method '\f and \w scans'
_diffrn_radiation_type MoK\a
_diffrn_radiation_wavelength 0.71073
_diffrn_reflns_av_R_equivalents 0.0479
_diffrn_reflns_limit_h_max 21
_diffrn_reflns_limit_h_min -21
_diffrn_reflns_limit_k_max 15
_diffrn_reflns_limit_k_min -15
_diffrn_reflns_limit_l_max 13
_diffrn_reflns_limit_l_min -13
_diffrn_reflns_number 39809
_diffrn_reflns_theta_full 25.242
_diffrn_reflns_theta_max 25.996
_diffrn_reflns_theta_min 1.250
_exptl_absorpt_coefficient_mu 0.076
_exptl_absorpt_correction_T_max 0.9271
_exptl_absorpt_correction_T_min 0.6995
_exptl_absorpt_correction_type multi-scan
_exptl_absorpt_process_details 'SADABS 2014/5'
_exptl_crystal_colour yellow
_exptl_crystal_density_diffrn 1.285
_exptl_crystal_description plate
_exptl_crystal_F_000 904
_exptl_crystal_size_max 0.657
_exptl_crystal_size_mid 0.656
_exptl_crystal_size_min 0.256
_refine_diff_density_max 0.150
_refine_diff_density_min -0.138
_refine_ls_extinction_method none
_refine_ls_goodness_of_fit_ref 1.087
_refine_ls_hydrogen_treatment constr
_refine_ls_matrix_type full
_refine_ls_number_parameters 307
_refine_ls_number_reflns 4394
_refine_ls_number_restraints 0
_refine_ls_restrained_S_all 1.087
_refine_ls_R_factor_all 0.0833
_refine_ls_R_factor_gt 0.0455
_refine_ls_shift/su_max 0.000
_refine_ls_shift/su_mean 0.000
_refine_ls_structure_factor_coef Fsqd
_refine_ls_weighting_details
;
w=1/[\s^2^(Fo^2^)+(0.0446P)^2^+0.5972P]
where P=(Fo^2^+2Fc^2^)/3
;
_refine_ls_weighting_scheme calc
_refine_ls_wR_factor_gt 0.1044
_refine_ls_wR_factor_ref 0.1368
_reflns_number_gt 2739
_reflns_number_total 4394
_reflns_threshold_expression 'I > 2\s(I)'
_cod_data_source_file rz5230sup1.cif
_cod_data_source_block II
_cod_original_cell_volume 2235.8(12)
_cod_database_code 2242450
_shelx_space_group_comment
;
The symmetry employed for this shelxl refinement is uniquely defined
by the following loop, which should always be used as a source of
symmetry information in preference to the above space-group names.
They are only intended as comments.
;
_shelx_estimated_absorpt_t_min 0.952
_shelx_estimated_absorpt_t_max 0.981
_shelxl_version_number 20.13

loop_
_space_group_symop_operation_xyz
'x, y, z'
'-x, y+1/2, -z+1/2'
'-x, -y, -z'
'x, -y-1/2, z-1/2'

loop_
_atom_site_type_symbol
_atom_site_label
_atom_site_fract_x
_atom_site_fract_y
_atom_site_fract_z
_atom_site_U_iso_or_equiv
_atom_site_adp_type
_atom_site_calc_flag
_atom_site_occupancy
O O1 0.17677(10) 0.46286(15) 0.87794(14) 0.0885(5) Uani d 1
C C1 0.14507(12) 0.62079(18) 0.6345(2) 0.0624(5) Uani d 1
C C2 0.17465(15) 0.70424(19) 0.7246(2) 0.0779(7) Uani d 1
H H2A 0.2030 0.6861 0.8076 0.093 Uiso calc 1
C C3 0.16206(18) 0.8103(2) 0.6912(3) 0.0982(9) Uani d 1
H H3A 0.1814 0.8642 0.7515 0.118 Uiso calc 1
C C4 0.12019(19) 0.8391(3) 0.5668(4) 0.1063(10) Uani d 1
H H4A 0.1126 0.9122 0.5449 0.128 Uiso calc 1
C C5 0.09075(17) 0.7625(3) 0.4782(3) 0.0944(8) Uani d 1
H H5A 0.0626 0.7833 0.3961 0.113 Uiso calc 1
C C6 0.10194(13) 0.6505(2) 0.5082(2) 0.0713(6) Uani d 1
C C7 0.07398(13) 0.5692(2) 0.4191(2) 0.0783(7) Uani d 1
H H7A 0.0454 0.5887 0.3367 0.094 Uiso calc 1
C C8 0.08713(12) 0.4605(2) 0.4484(2) 0.0690(6) Uani d 1
C C9 0.06052(14) 0.3764(3) 0.3561(2) 0.0871(8) Uani d 1
H H9A 0.0325 0.3946 0.2730 0.105 Uiso calc 1
C C10 0.07563(16) 0.2710(3) 0.3882(3) 0.0925(8) Uani d 1
H H10A 0.0582 0.2174 0.3270 0.111 Uiso calc 1
C C11 0.11715(15) 0.2417(2) 0.5122(3) 0.0832(7) Uani d 1
H H11A 0.1266 0.1687 0.5329 0.100 Uiso calc 1
C C12 0.14376(13) 0.31760(19) 0.6026(2) 0.0698(6) Uani d 1
H H12A 0.1715 0.2962 0.6847 0.084 Uiso calc 1
C C13 0.13005(11) 0.42991(18) 0.57442(19) 0.0593(5) Uani d 1
C C14 0.15845(12) 0.51091(17) 0.66534(18) 0.0574(5) Uani d 1
C C15 0.20900(13) 0.47913(16) 0.79620(19) 0.0625(5) Uani d 1
C C16 0.29722(13) 0.47072(17) 0.82128(18) 0.0650(6) Uani d 1
H H16A 0.3292 0.4442 0.8990 0.078 Uiso calc 1
C C17 0.33365(12) 0.49963(16) 0.73682(18) 0.0573(5) Uani d 1
H H17A 0.2989 0.5221 0.6590 0.069 Uiso calc 1
C C18 0.42074(12) 0.50067(15) 0.75046(16) 0.0531(5) Uani d 1
C C19 0.47586(13) 0.44278(16) 0.84749(18) 0.0631(5) Uani d 1
H H19A 0.4561 0.4033 0.9031 0.076 Uiso calc 1
C C20 0.55833(13) 0.44252(17) 0.86316(18) 0.0649(5) Uani d 1
H H20A 0.5933 0.4026 0.9287 0.078 Uiso calc 1
C C21 0.59063(12) 0.50066(16) 0.78327(17) 0.0551(5) Uani d 1
C C22 0.67696(13) 0.50448(18) 0.7997(2) 0.0680(6) Uani d 1
H H22A 0.7130 0.4666 0.8661 0.082 Uiso calc 1
C C23 0.70663(13) 0.56110(19) 0.7218(2) 0.0705(6) Uani d 1
H H23A 0.7630 0.5620 0.7354 0.085 Uiso calc 1
C C24 0.65461(13) 0.62047(16) 0.61809(19) 0.0594(5) Uani d 1
C C25 0.68439(15) 0.67865(19) 0.5348(2) 0.0749(6) Uani d 1
H H25A 0.7406 0.6805 0.5469 0.090 Uiso calc 1
C C26 0.63215(17) 0.73339(18) 0.4350(2) 0.0788(7) Uani d 1
H H26A 0.6533 0.7712 0.3798 0.095 Uiso calc 1
C C27 0.54903(15) 0.73297(16) 0.4157(2) 0.0691(6) Uani d 1
H H27A 0.5145 0.7708 0.3478 0.083 Uiso calc 1
C C28 0.51601(13) 0.67643(15) 0.49669(17) 0.0549(5) Uani d 1
C C29 0.43069(13) 0.67432(15) 0.48102(18) 0.0591(5) Uani d 1
H H29A 0.3951 0.7117 0.4137 0.071 Uiso calc 1
C C30 0.39964(12) 0.61986(15) 0.56071(17) 0.0557(5) Uani d 1
H H30A 0.3433 0.6217 0.5478 0.067 Uiso calc 1
C C31 0.45105(11) 0.55896(14) 0.66509(15) 0.0475(4) Uani d 1
C C32 0.53673(11) 0.55946(14) 0.68243(16) 0.0486(4) Uani d 1
C C33 0.56895(11) 0.61898(14) 0.59947(16) 0.0505(4) Uani d 1

loop_
_atom_site_aniso_label
_atom_site_aniso_U_11
_atom_site_aniso_U_22
_atom_site_aniso_U_33
_atom_site_aniso_U_12
_atom_site_aniso_U_13
_atom_site_aniso_U_23
O1 0.0916(12) 0.1139(14) 0.0734(10) -0.0170(10) 0.0451(9) 0.0037(9)
C1 0.0527(12) 0.0709(14) 0.0726(13) -0.0068(11) 0.0327(10) -0.0003(11)
C2 0.0823(17) 0.0696(15) 0.0930(17) -0.0158(13) 0.0435(13) -0.0055(13)
C3 0.110(2) 0.0706(18) 0.135(3) -0.0190(15) 0.069(2) -0.0066(17)
C4 0.106(2) 0.0743(19) 0.160(3) 0.0064(17) 0.072(2) 0.030(2)
C5 0.0829(19) 0.096(2) 0.114(2) 0.0105(16) 0.0439(16) 0.0293(18)
C6 0.0562(13) 0.0819(17) 0.0833(15) 0.0032(12) 0.0324(12) 0.0153(13)
C7 0.0541(14) 0.111(2) 0.0690(14) 0.0022(13) 0.0172(11) 0.0113(14)
C8 0.0466(12) 0.0953(18) 0.0670(13) -0.0059(12) 0.0202(10) -0.0061(12)
C9 0.0581(15) 0.131(2) 0.0695(15) -0.0141(16) 0.0161(11) -0.0231(16)
C10 0.0708(17) 0.112(2) 0.100(2) -0.0216(16) 0.0331(15) -0.0421(18)
C11 0.0720(16) 0.0844(17) 0.1006(19) -0.0136(13) 0.0374(15) -0.0248(15)
C12 0.0616(14) 0.0754(15) 0.0781(14) -0.0078(11) 0.0300(11) -0.0104(12)
C13 0.0446(11) 0.0735(14) 0.0654(12) -0.0071(10) 0.0255(9) -0.0064(10)
C14 0.0495(11) 0.0668(13) 0.0629(12) -0.0077(10) 0.0276(9) -0.0016(10)
C15 0.0711(14) 0.0635(13) 0.0598(12) -0.0152(11) 0.0303(11) -0.0039(10)
C16 0.0643(14) 0.0771(14) 0.0522(11) -0.0100(11) 0.0159(10) 0.0015(10)
C17 0.0571(12) 0.0611(12) 0.0532(11) -0.0047(10) 0.0160(9) 0.0007(9)
C18 0.0548(12) 0.0535(11) 0.0490(10) -0.0017(9) 0.0129(9) -0.0009(8)
C19 0.0672(14) 0.0651(13) 0.0554(11) -0.0044(11) 0.0167(10) 0.0087(10)
C20 0.0639(14) 0.0671(13) 0.0565(11) 0.0091(11) 0.0081(10) 0.0110(10)
C21 0.0534(12) 0.0560(11) 0.0520(10) 0.0032(9) 0.0104(9) -0.0042(9)
C22 0.0557(13) 0.0738(14) 0.0685(13) 0.0099(11) 0.0104(10) -0.0021(11)
C23 0.0509(12) 0.0775(15) 0.0825(15) 0.0010(11) 0.0197(11) -0.0111(12)
C24 0.0591(13) 0.0544(12) 0.0693(12) -0.0039(10) 0.0264(10) -0.0130(10)
C25 0.0730(15) 0.0687(14) 0.0951(17) -0.0120(12) 0.0434(14) -0.0130(13)
C26 0.099(2) 0.0656(15) 0.0888(17) -0.0090(13) 0.0529(15) 0.0009(12)
C27 0.0876(17) 0.0551(12) 0.0725(14) -0.0002(12) 0.0365(12) 0.0043(10)
C28 0.0675(14) 0.0437(10) 0.0567(11) -0.0014(9) 0.0241(10) -0.0035(8)
C29 0.0682(14) 0.0512(11) 0.0558(11) 0.0073(10) 0.0159(10) 0.0065(9)
C30 0.0521(11) 0.0541(11) 0.0592(11) 0.0040(9) 0.0145(9) 0.0010(9)
C31 0.0522(11) 0.0435(10) 0.0455(9) 0.0000(8) 0.0131(8) -0.0034(8)
C32 0.0519(11) 0.0445(10) 0.0483(10) 0.0008(8) 0.0136(8) -0.0062(8)
C33 0.0585(12) 0.0422(10) 0.0541(10) -0.0023(9) 0.0222(9) -0.0090(8)

loop_
_atom_type_symbol
_atom_type_description
_atom_type_scat_dispersion_real
_atom_type_scat_dispersion_imag
_atom_type_scat_source
C C 0.0033 0.0016 'International Tables Vol C Tables 4.2.6.8 and 6.1.1.4'
H H 0.0000 0.0000 'International Tables Vol C Tables 4.2.6.8 and 6.1.1.4'
O O 0.0106 0.0060 'International Tables Vol C Tables 4.2.6.8 and 6.1.1.4'

loop_
_geom_angle_atom_site_label_1
_geom_angle_atom_site_label_2
_geom_angle_atom_site_label_3
_geom_angle
C14 C1 C2 122.1(2)
C14 C1 C6 119.2(2)
C2 C1 C6 118.6(2)
C3 C2 C1 120.7(3)
C3 C2 H2A 119.7
C1 C2 H2A 119.7
C2 C3 C4 120.5(3)
C2 C3 H3A 119.7
C4 C3 H3A 119.7
C5 C4 C3 120.8(3)
C5 C4 H4A 119.6
C3 C4 H4A 119.6
C4 C5 C6 121.1(3)
C4 C5 H5A 119.5
C6 C5 H5A 119.5
C7 C6 C5 122.7(2)
C7 C6 C1 118.9(2)
C5 C6 C1 118.3(2)
C8 C7 C6 122.3(2)
C8 C7 H7A 118.8
C6 C7 H7A 118.8
C7 C8 C13 119.2(2)
C7 C8 C9 122.6(2)
C13 C8 C9 118.2(2)
C10 C9 C8 120.8(2)
C10 C9 H9A 119.6
C8 C9 H9A 119.6
C9 C10 C11 120.6(2)
C9 C10 H10A 119.7
C11 C10 H10A 119.7
C12 C11 C10 121.0(3)
C12 C11 H11A 119.5
C10 C11 H11A 119.5
C11 C12 C13 120.9(2)
C11 C12 H12A 119.5
C13 C12 H12A 119.5
C14 C13 C12 122.4(2)
C14 C13 C8 119.1(2)
C12 C13 C8 118.5(2)
C1 C14 C13 121.20(19)
C1 C14 C15 119.54(18)
C13 C14 C15 119.13(19)
O1 C15 C16 121.8(2)
O1 C15 C14 120.8(2)
C16 C15 C14 117.37(16)
C17 C16 C15 122.12(19)
C17 C16 H16A 118.9
C15 C16 H16A 118.9
C16 C17 C18 128.28(19)
C16 C17 H17A 115.9
C18 C17 H17A 115.9
C19 C18 C31 118.81(18)
C19 C18 C17 120.35(17)
C31 C18 C17 120.83(17)
C20 C19 C18 121.75(19)
C20 C19 H19A 119.1
C18 C19 H19A 119.1
C19 C20 C21 121.17(18)
C19 C20 H20A 119.4
C21 C20 H20A 119.4
C20 C21 C32 118.97(18)
C20 C21 C22 122.38(19)
C32 C21 C22 118.65(18)
C23 C22 C21 121.3(2)
C23 C22 H22A 119.3
C21 C22 H22A 119.3
C22 C23 C24 122.0(2)
C22 C23 H23A 119.0
C24 C23 H23A 119.0
C25 C24 C33 119.0(2)
C25 C24 C23 122.8(2)
C33 C24 C23 118.20(18)
C26 C25 C24 121.0(2)
C26 C25 H25A 119.5
C24 C25 H25A 119.5
C25 C26 C27 120.8(2)
C25 C26 H26A 119.6
C27 C26 H26A 119.6
C26 C27 C28 120.6(2)
C26 C27 H27A 119.7
C28 C27 H27A 119.7
C27 C28 C33 119.35(19)
C27 C28 C29 122.59(19)
C33 C28 C29 118.05(17)
C30 C29 C28 121.96(18)
C30 C29 H29A 119.0
C28 C29 H29A 119.0
C29 C30 C31 121.82(19)
C29 C30 H30A 119.1
C31 C30 H30A 119.1
C18 C31 C32 119.28(16)
C18 C31 C30 123.45(17)
C32 C31 C30 117.26(16)
C21 C32 C33 119.57(17)
C21 C32 C31 120.00(17)
C33 C32 C31 120.43(16)
C28 C33 C24 119.28(17)
C28 C33 C32 120.46(17)
C24 C33 C32 120.26(17)

loop_
_geom_bond_atom_site_label_1
_geom_bond_atom_site_label_2
_geom_bond_distance
O1 C15 1.219(2)
C1 C14 1.397(3)
C1 C2 1.417(3)
C1 C6 1.423(3)
C2 C3 1.356(3)
C2 H2A 0.9300
C3 C4 1.397(4)
C3 H3A 0.9300
C4 C5 1.346(4)
C4 H4A 0.9300
C5 C6 1.417(3)
C5 H5A 0.9300
C6 C7 1.388(3)
C7 C8 1.379(3)
C7 H7A 0.9300
C8 C13 1.422(3)
C8 C9 1.432(3)
C9 C10 1.349(4)
C9 H9A 0.9300
C10 C11 1.394(4)
C10 H10A 0.9300
C11 C12 1.347(3)
C11 H11A 0.9300
C12 C13 1.421(3)
C12 H12A 0.9300
C13 C14 1.398(3)
C14 C15 1.501(3)
C15 C16 1.452(3)
C16 C17 1.328(3)
C16 H16A 0.9300
C17 C18 1.451(3)
C17 H17A 0.9300
C18 C19 1.393(3)
C18 C31 1.412(2)
C19 C20 1.368(3)
C19 H19A 0.9300
C20 C21 1.384(3)
C20 H20A 0.9300
C21 C32 1.415(2)
C21 C22 1.433(3)
C22 C23 1.330(3)
C22 H22A 0.9300
C23 C24 1.425(3)
C23 H23A 0.9300
C24 C25 1.388(3)
C24 C33 1.416(3)
C25 C26 1.371(3)
C25 H25A 0.9300
C26 C27 1.372(3)
C26 H26A 0.9300
C27 C28 1.391(3)
C27 H27A 0.9300
C28 C33 1.413(3)
C28 C29 1.417(3)
C29 C30 1.346(3)
C29 H29A 0.9300
C30 C31 1.436(2)
C30 H30A 0.9300
C31 C32 1.419(2)
C32 C33 1.418(2)

loop_
_geom_hbond_atom_site_label_D
_geom_hbond_atom_site_label_H
_geom_hbond_atom_site_label_A
_geom_hbond_site_symmetry_A
_geom_hbond_distance_DH
_geom_hbond_distance_HA
_geom_hbond_distance_DA
_geom_hbond_angle_DHA
_geom_hbond_publ_flag
C25 H25A Cg3 3_666 0.93 2.82 3.7220(3) 164 yes
C26 H26A Cg5 4_564 0.93 2.81 3.6050(3) 144 yes
C27 H27A Cg4 4_564 0.93 2.95 3.6520(3) 134 yes

loop_
_geom_torsion_atom_site_label_1
_geom_torsion_atom_site_label_2
_geom_torsion_atom_site_label_3
_geom_torsion_atom_site_label_4
_geom_torsion
C14 C1 C2 C3 178.7(2)
C6 C1 C2 C3 0.1(3)
C1 C2 C3 C4 -0.5(4)
C2 C3 C4 C5 0.8(4)
C3 C4 C5 C6 -0.6(4)
C4 C5 C6 C7 -178.7(2)
C4 C5 C6 C1 0.1(4)
C14 C1 C6 C7 0.3(3)
C2 C1 C6 C7 178.97(19)
C14 C1 C6 C5 -178.49(19)
C2 C1 C6 C5 0.1(3)
C5 C6 C7 C8 178.2(2)
C1 C6 C7 C8 -0.6(3)
C6 C7 C8 C13 0.7(3)
C6 C7 C8 C9 -178.1(2)
C7 C8 C9 C10 179.0(2)
C13 C8 C9 C10 0.2(3)
C8 C9 C10 C11 0.3(4)
C9 C10 C11 C12 -0.6(4)
C10 C11 C12 C13 0.2(3)
C11 C12 C13 C14 -178.52(19)
C11 C12 C13 C8 0.3(3)
C7 C8 C13 C14 -0.5(3)
C9 C8 C13 C14 178.36(18)
C7 C8 C13 C12 -179.37(19)
C9 C8 C13 C12 -0.5(3)
C2 C1 C14 C13 -178.78(18)
C6 C1 C14 C13 -0.2(3)
C2 C1 C14 C15 -2.9(3)
C6 C1 C14 C15 175.70(17)
C12 C13 C14 C1 179.10(18)
C8 C13 C14 C1 0.3(3)
C12 C13 C14 C15 3.2(3)
C8 C13 C14 C15 -175.62(17)
C1 C14 C15 O1 91.0(2)
C13 C14 C15 O1 -93.0(2)
C1 C14 C15 C16 -87.9(2)
C13 C14 C15 C16 88.1(2)
O1 C15 C16 C17 -172.6(2)
C14 C15 C16 C17 6.3(3)
C15 C16 C17 C18 176.81(19)
C16 C17 C18 C19 17.2(3)
C16 C17 C18 C31 -163.6(2)
C31 C18 C19 C20 1.1(3)
C17 C18 C19 C20 -179.72(19)
C18 C19 C20 C21 0.4(3)
C19 C20 C21 C32 -1.2(3)
C19 C20 C21 C22 178.09(19)
C20 C21 C22 C23 -179.9(2)
C32 C21 C22 C23 -0.6(3)
C21 C22 C23 C24 -0.2(3)
C22 C23 C24 C25 -179.0(2)
C22 C23 C24 C33 0.6(3)
C33 C24 C25 C26 -0.6(3)
C23 C24 C25 C26 179.0(2)
C24 C25 C26 C27 0.7(3)
C25 C26 C27 C28 -0.3(3)
C26 C27 C28 C33 -0.1(3)
C26 C27 C28 C29 179.52(19)
C27 C28 C29 C30 -179.52(19)
C33 C28 C29 C30 0.1(3)
C28 C29 C30 C31 -1.2(3)
C19 C18 C31 C32 -1.7(3)
C17 C18 C31 C32 179.07(16)
C19 C18 C31 C30 179.00(17)
C17 C18 C31 C30 -0.2(3)
C29 C30 C31 C18 -179.86(18)
C29 C30 C31 C32 0.9(3)
C20 C21 C32 C33 -179.70(17)
C22 C21 C32 C33 1.0(3)
C20 C21 C32 C31 0.5(3)
C22 C21 C32 C31 -178.81(17)
C18 C31 C32 C21 0.9(2)
C30 C31 C32 C21 -179.74(16)
C18 C31 C32 C33 -178.83(16)
C30 C31 C32 C33 0.5(2)
C27 C28 C33 C24 0.2(3)
C29 C28 C33 C24 -179.45(16)
C27 C28 C33 C32 -179.13(17)
C29 C28 C33 C32 1.2(2)
C25 C24 C33 C28 0.1(3)
C23 C24 C33 C28 -179.46(17)
C25 C24 C33 C32 179.47(17)
C23 C24 C33 C32 -0.1(3)
C21 C32 C33 C28 178.70(16)
C31 C32 C33 C28 -1.5(2)
C21 C32 C33 C24 -0.6(2)
C31 C32 C33 C24 179.16(16)

_cod_database_fobs_code 2242450
